data_4121287
loop_
_publ_author_name
'Carl A. Laskowski'
'Donald J. Bungum'
'Steven M. Baldwin'
'Sarah A. Del Ciello'
'Vlad M. Iluc'
'Gregory L. Hillhouse'

_publ_section_title
;
 Synthesis and Reactivity of Two-Coordinate Ni(I) Alkyl and Aryl Complexes
;
_journal_name_full 'Journal of the American Chemical Society'
_journal_page_first 18272
_journal_page_last 18275
_journal_paper_doi 10.1021/ja4095236
_journal_volume 135
_journal_year 2013
_chemical_formula_sum 'C39 H64 N3 Ni Si2'
_chemical_formula_weight 689.82
_chemical_name_systematic
; 
 ? 
;
_space_group_IT_number 2
_symmetry_cell_setting triclinic
_symmetry_space_group_name_Hall '-P 1'
_symmetry_space_group_name_H-M 'P -1'
_atom_sites_solution_hydrogens geom
_atom_sites_solution_primary direct
_atom_sites_solution_secondary difmap
_audit_creation_method SHELXL-97
_cell_angle_alpha 83.632(2)
_cell_angle_beta 89.161(2)
_cell_angle_gamma 67.459(2)
_cell_formula_units_Z 2
_cell_length_a 11.3465(15)
_cell_length_b 12.2307(16)
_cell_length_c 16.209(2)
_cell_measurement_temperature 100(2)
_cell_volume 2063.8(5)
_computing_cell_refinement 'Bruker XSCANS'
_computing_data_collection 'Bruker XSCANS'
_computing_data_reduction 'Bruker SHELXTL'
_computing_molecular_graphics 'Bruker SHELXTL'
_computing_publication_material 'Bruker SHELXTL'
_computing_structure_refinement 'SHELXL-97 (Sheldrick, 1997)'
_computing_structure_solution 'SHELXS-97 (Sheldrick, 1990)'
_diffrn_ambient_temperature 100(2)
_diffrn_measured_fraction_theta_full 0.988
_diffrn_measured_fraction_theta_max 0.896
_diffrn_measurement_device_type 'Bruker P4'
_diffrn_measurement_method '\w scans'
_diffrn_radiation_monochromator graphite
_diffrn_radiation_source 'fine-focus sealed tube'
_diffrn_radiation_type MoK\a
_diffrn_radiation_wavelength 0.71073
_diffrn_reflns_av_R_equivalents 0.0876
_diffrn_reflns_av_sigmaI/netI 0.0765
_diffrn_reflns_limit_h_max 15
_diffrn_reflns_limit_h_min -14
_diffrn_reflns_limit_k_max 7
_diffrn_reflns_limit_k_min -16
_diffrn_reflns_limit_l_max 19
_diffrn_reflns_limit_l_min -20
_diffrn_reflns_number 13264
_diffrn_reflns_theta_full 25.00
_diffrn_reflns_theta_max 28.32
_diffrn_reflns_theta_min 1.81
_exptl_absorpt_coefficient_mu 0.556
_exptl_absorpt_correction_T_max 0.5502
_exptl_absorpt_correction_T_min 0.2915
_exptl_absorpt_correction_type none
_exptl_crystal_colour yellow
_exptl_crystal_density_diffrn 1.110
_exptl_crystal_description plate
_exptl_crystal_F_000 750
_exptl_crystal_size_max 0.6
_exptl_crystal_size_mid 0.2
_exptl_crystal_size_min 0.2
_refine_diff_density_max 1.024
_refine_diff_density_min -0.613
_refine_diff_density_rms 0.087
_refine_ls_extinction_method none
_refine_ls_goodness_of_fit_ref 0.976
_refine_ls_hydrogen_treatment mixed
_refine_ls_matrix_type full
_refine_ls_number_parameters 427
_refine_ls_number_reflns 9220
_refine_ls_number_restraints 0
_refine_ls_restrained_S_all 0.976
_refine_ls_R_factor_all 0.0561
_refine_ls_R_factor_gt 0.0477
_refine_ls_shift/su_max 0.001
_refine_ls_shift/su_mean 0.000
_refine_ls_structure_factor_coef Fsqd
_refine_ls_weighting_details 'calc w=1/[\s^2^(Fo^2^)+(0.0634P)^2^+0.0000P] where P=(Fo^2^+2Fc^2^)/3'
_refine_ls_weighting_scheme calc
_refine_ls_wR_factor_gt 0.1144
_refine_ls_wR_factor_ref 0.1182
_reflns_number_gt 7505
_reflns_number_total 9220
_reflns_threshold_expression >2sigma(I)
_cod_data_source_file ja4095236_si_002_3.cif
_cod_data_source_block carl43a
_cod_original_cell_volume 2063.9(5)
_cod_database_code 4121287

loop_
_symmetry_equiv_pos_as_xyz
'x, y, z'
'-x, -y, -z'

loop_
_atom_site_label
_atom_site_type_symbol
_atom_site_fract_x
_atom_site_fract_y
_atom_site_fract_z
_atom_site_U_iso_or_equiv
_atom_site_adp_type
_atom_site_occupancy
_atom_site_symmetry_multiplicity
_atom_site_calc_flag
_atom_site_refinement_flags
Ni1 Ni 0.77256(2) 0.72670(2) 0.744998(15) 0.01725(8) Uani 1 1 d .
Si32 Si 0.91382(5) 0.85256(5) 0.84403(3) 0.02083(13) Uani 1 1 d .
Si31 Si 0.96687(5) 0.82495(5) 0.65273(3) 0.02198(13) Uani 1 1 d .
N1 N 0.56020(14) 0.66225(14) 0.68194(10) 0.0170(3) Uani 1 1 d .
C31 C 0.85944(17) 0.84264(18) 0.73992(12) 0.0186(4) Uani 1 1 d .
N2 N 0.49233(14) 0.83860(14) 0.71767(9) 0.0172(3) Uani 1 1 d .
C1 C 0.60144(16) 0.73728(16) 0.71755(11) 0.0162(4) Uani 1 1 d .
C21 C 0.48282(16) 0.93944(17) 0.75968(11) 0.0174(4) Uani 1 1 d .
C261 C 0.53352(19) 1.03764(18) 0.62444(12) 0.0230(4) Uani 1 1 d .
H26A H 0.5783 0.9543 0.6105 0.028 Uiso 1 1 calc R
C22 C 0.44441(17) 0.94026(17) 0.84249(12) 0.0193(4) Uani 1 1 d .
C26 C 0.51060(17) 1.03277(17) 0.71712(11) 0.0189(4) Uani 1 1 d .
C121 C 0.69812(18) 0.58389(19) 0.53103(13) 0.0252(4) Uani 1 1 d .
H12A H 0.6549 0.6671 0.5457 0.030 Uiso 1 1 calc R
C221 C 0.41188(19) 0.84012(19) 0.88758(12) 0.0242(4) Uani 1 1 d .
H22A H 0.3917 0.7961 0.8450 0.029 Uiso 1 1 calc R
C25 C 0.50746(18) 1.12458(18) 0.76129(12) 0.0221(4) Uani 1 1 d .
H25A H 0.5285 1.1876 0.7346 0.027 Uiso 1 1 calc R
C3 C 0.38837(17) 0.82465(18) 0.68323(12) 0.0223(4) Uani 1 1 d .
H3A H 0.3035 0.8824 0.6768 0.027 Uiso 1 1 calc R
C2 C 0.43076(17) 0.71420(18) 0.66090(12) 0.0212(4) Uani 1 1 d .
H2A H 0.3818 0.6783 0.6356 0.025 Uiso 1 1 calc R
C24 C 0.47395(18) 1.12555(18) 0.84397(12) 0.0238(4) Uani 1 1 d .
H24A H 0.4740 1.1883 0.8737 0.029 Uiso 1 1 calc R
N41 N 0.95025(16) 0.47082(16) 0.78850(12) 0.0287(4) Uani 1 1 d .
C23 C 0.44046(18) 1.03589(18) 0.88345(12) 0.0226(4) Uani 1 1 d .
H23A H 0.4144 1.0396 0.9394 0.027 Uiso 1 1 calc R
C16 C 0.63250(18) 0.45685(18) 0.74753(13) 0.0222(4) Uani 1 1 d .
C36 C 0.8029(2) 0.8331(2) 0.92596(13) 0.0308(5) Uani 1 1 d .
H36A H 0.8057 0.7516 0.9300 0.046 Uiso 1 1 calc R
H36B H 0.7157 0.8897 0.9112 0.046 Uiso 1 1 calc R
H36C H 0.8293 0.8479 0.9795 0.046 Uiso 1 1 calc R
C122 C 0.6256(2) 0.5695(2) 0.45665(14) 0.0315(5) Uani 1 1 d .
H12B H 0.5358 0.5893 0.4702 0.047 Uiso 1 1 calc R
H12C H 0.6634 0.4869 0.4437 0.047 Uiso 1 1 calc R
H12D H 0.6311 0.6231 0.4084 0.047 Uiso 1 1 calc R
C35 C 0.9184(2) 1.0029(2) 0.85513(15) 0.0349(5) Uani 1 1 d .
H35A H 0.9782 1.0179 0.8157 0.052 Uiso 1 1 calc R
H35B H 0.9464 1.0038 0.9119 0.052 Uiso 1 1 calc R
H35C H 0.8330 1.0649 0.8436 0.052 Uiso 1 1 calc R
C262 C 0.6138(2) 1.1089(2) 0.59506(13) 0.0287(5) Uani 1 1 d .
H26B H 0.6949 1.0773 0.6270 0.043 Uiso 1 1 calc R
H26C H 0.5675 1.1927 0.6033 0.043 Uiso 1 1 calc R
H26D H 0.6308 1.1025 0.5360 0.043 Uiso 1 1 calc R
C12 C 0.69654(18) 0.49812(19) 0.60599(13) 0.0232(4) Uani 1 1 d .
C33 C 1.0393(2) 0.9415(2) 0.63677(16) 0.0351(5) Uani 1 1 d .
H33A H 1.0864 0.9397 0.6874 0.053 Uiso 1 1 calc R
H33B H 0.9712 1.0205 0.6242 0.053 Uiso 1 1 calc R
H33C H 1.0977 0.9247 0.5905 0.053 Uiso 1 1 calc R
C15 C 0.6980(2) 0.33582(19) 0.74219(14) 0.0290(5) Uani 1 1 d .
H15A H 0.6987 0.2800 0.7881 0.035 Uiso 1 1 calc R
C41 C 0.87584(18) 0.56729(19) 0.77213(13) 0.0252(4) Uani 1 1 d .
C11 C 0.63327(17) 0.53663(17) 0.67813(12) 0.0200(4) Uani 1 1 d .
C161 C 0.5624(2) 0.4989(2) 0.82570(13) 0.0269(5) Uani 1 1 d .
H16A H 0.5388 0.5869 0.8225 0.032 Uiso 1 1 calc R
C222 C 0.5273(2) 0.7523(2) 0.94084(13) 0.0288(5) Uani 1 1 d .
H22B H 0.5996 0.7183 0.9050 0.043 Uiso 1 1 calc R
H22C H 0.5053 0.6883 0.9697 0.043 Uiso 1 1 calc R
H22D H 0.5507 0.7944 0.9817 0.043 Uiso 1 1 calc R
C32 C 0.8839(2) 0.8361(2) 0.55075(14) 0.0339(5) Uani 1 1 d .
H32A H 0.8339 0.7859 0.5565 0.051 Uiso 1 1 calc R
H32B H 0.9476 0.8092 0.5082 0.051 Uiso 1 1 calc R
H32C H 0.8269 0.9191 0.5344 0.051 Uiso 1 1 calc R
C42 C 1.05919(19) 0.35815(19) 0.80932(14) 0.0290(5) Uani 1 1 d .
C14 C 0.7618(2) 0.29525(19) 0.67193(15) 0.0321(5) Uani 1 1 d .
H14A H 0.8060 0.2122 0.6697 0.039 Uiso 1 1 calc R
C37 C 1.0769(2) 0.7369(2) 0.87508(14) 0.0328(5) Uani 1 1 d .
H37A H 1.0788 0.6577 0.8678 0.049 Uiso 1 1 calc R
H37B H 1.0958 0.7396 0.9334 0.049 Uiso 1 1 calc R
H37C H 1.1409 0.7531 0.8401 0.049 Uiso 1 1 calc R
C34 C 1.1049(2) 0.6766(2) 0.66339(15) 0.0338(5) Uani 1 1 d .
H34A H 1.0726 0.6126 0.6669 0.051 Uiso 1 1 calc R
H34B H 1.1554 0.6685 0.7139 0.051 Uiso 1 1 calc R
H34C H 1.1588 0.6713 0.6150 0.051 Uiso 1 1 calc R
C13 C 0.7615(2) 0.37571(19) 0.60426(14) 0.0287(5) Uani 1 1 d .
H13A H 0.8062 0.3470 0.5561 0.034 Uiso 1 1 calc R
C263 C 0.4028(2) 1.0918(2) 0.57814(13) 0.0307(5) Uani 1 1 d .
H26E H 0.3553 1.0405 0.5921 0.046 Uiso 1 1 calc R
H26F H 0.4154 1.0983 0.5181 0.046 Uiso 1 1 calc R
H26G H 0.3544 1.1712 0.5947 0.046 Uiso 1 1 calc R
C162 C 0.4384(2) 0.4760(2) 0.83018(17) 0.0403(6) Uani 1 1 d .
H16B H 0.3837 0.5186 0.7813 0.060 Uiso 1 1 calc R
H16C H 0.3937 0.5045 0.8805 0.060 Uiso 1 1 calc R
H16D H 0.4587 0.3904 0.8316 0.060 Uiso 1 1 calc R
C123 C 0.8359(2) 0.5640(2) 0.50902(15) 0.0356(5) Uani 1 1 d .
H12E H 0.8819 0.5698 0.5580 0.053 Uiso 1 1 calc R
H12F H 0.8361 0.6247 0.4642 0.053 Uiso 1 1 calc R
H12G H 0.8780 0.4847 0.4908 0.053 Uiso 1 1 calc R
C223 C 0.2954(2) 0.8866(2) 0.94236(16) 0.0374(6) Uani 1 1 d .
H22E H 0.2227 0.9444 0.9085 0.056 Uiso 1 1 calc R
H22F H 0.3154 0.9251 0.9870 0.056 Uiso 1 1 calc R
H22G H 0.2737 0.8198 0.9665 0.056 Uiso 1 1 calc R
C43 C 1.1517(2) 0.3823(2) 0.86417(18) 0.0414(6) Uani 1 1 d .
H43A H 1.1086 0.4142 0.9142 0.062 Uiso 1 1 calc R
H43B H 1.1812 0.4404 0.8337 0.062 Uiso 1 1 calc R
H43C H 1.2250 0.3080 0.8801 0.062 Uiso 1 1 calc R
C163 C 0.6463(2) 0.4410(2) 0.90413(14) 0.0376(6) Uani 1 1 d .
H16E H 0.7237 0.4584 0.9005 0.056 Uiso 1 1 calc R
H16F H 0.6698 0.3545 0.9092 0.056 Uiso 1 1 calc R
H16G H 0.5990 0.4728 0.9529 0.056 Uiso 1 1 calc R
C44 C 1.1190(3) 0.3159(3) 0.72848(17) 0.0545(8) Uani 1 1 d .
H44A H 1.1513 0.3737 0.7007 0.082 Uiso 1 1 calc R
H44B H 1.0547 0.3083 0.6924 0.082 Uiso 1 1 calc R
H44C H 1.1897 0.2383 0.7401 0.082 Uiso 1 1 calc R
C45 C 1.0101(2) 0.2698(2) 0.85543(17) 0.0413(6) Uani 1 1 d .
H45A H 0.9742 0.2983 0.9080 0.062 Uiso 1 1 calc R
H45B H 1.0806 0.1920 0.8667 0.062 Uiso 1 1 calc R
H45C H 0.9437 0.2620 0.8213 0.062 Uiso 1 1 calc R
H H 0.795(2) 0.907(2) 0.7258(15) 0.033(7) Uiso 1 1 d .

loop_
_atom_site_aniso_label
_atom_site_aniso_U_11
_atom_site_aniso_U_22
_atom_site_aniso_U_33
_atom_site_aniso_U_23
_atom_site_aniso_U_13
_atom_site_aniso_U_12
Ni1 0.01696(13) 0.01927(14) 0.01598(13) -0.00102(9) -0.00257(9) -0.00761(10)
Si32 0.0216(3) 0.0216(3) 0.0197(3) -0.0028(2) -0.0037(2) -0.0083(2)
Si31 0.0196(2) 0.0269(3) 0.0206(3) -0.0038(2) 0.0002(2) -0.0100(2)
N1 0.0180(7) 0.0190(8) 0.0155(8) -0.0025(6) -0.0006(6) -0.0085(6)
C31 0.0154(8) 0.0195(10) 0.0197(10) -0.0010(8) -0.0026(7) -0.0056(8)
N2 0.0195(7) 0.0181(8) 0.0141(7) -0.0033(6) -0.0016(6) -0.0069(6)
C1 0.0206(8) 0.0174(9) 0.0105(8) -0.0002(7) 0.0011(7) -0.0079(7)
C21 0.0152(8) 0.0183(9) 0.0164(9) -0.0038(7) -0.0039(7) -0.0032(7)
C261 0.0303(10) 0.0234(10) 0.0139(9) -0.0016(8) -0.0036(8) -0.0086(8)
C22 0.0182(8) 0.0212(10) 0.0155(9) -0.0025(7) -0.0025(7) -0.0041(7)
C26 0.0184(8) 0.0204(10) 0.0146(9) -0.0015(7) -0.0049(7) -0.0037(7)
C121 0.0277(10) 0.0267(11) 0.0215(10) -0.0075(8) 0.0055(8) -0.0097(9)
C221 0.0297(10) 0.0281(11) 0.0179(10) -0.0048(8) 0.0016(8) -0.0138(9)
C25 0.0252(9) 0.0195(10) 0.0201(10) -0.0006(8) -0.0048(8) -0.0070(8)
C3 0.0169(8) 0.0270(11) 0.0219(10) -0.0052(8) -0.0049(7) -0.0064(8)
C2 0.0201(9) 0.0251(10) 0.0208(10) -0.0044(8) -0.0021(7) -0.0107(8)
C24 0.0290(10) 0.0220(10) 0.0201(10) -0.0072(8) -0.0046(8) -0.0081(8)
N41 0.0260(9) 0.0260(10) 0.0307(10) 0.0033(8) -0.0019(7) -0.0079(8)
C23 0.0252(9) 0.0255(11) 0.0148(9) -0.0055(8) -0.0017(7) -0.0064(8)
C16 0.0228(9) 0.0219(10) 0.0244(10) -0.0017(8) -0.0024(8) -0.0115(8)
C36 0.0321(11) 0.0390(13) 0.0209(10) -0.0034(9) -0.0011(9) -0.0131(10)
C122 0.0319(11) 0.0309(12) 0.0288(12) -0.0047(9) -0.0018(9) -0.0084(9)
C35 0.0475(13) 0.0290(12) 0.0328(12) -0.0080(10) -0.0033(10) -0.0185(11)
C262 0.0353(11) 0.0294(12) 0.0193(10) 0.0022(9) -0.0005(9) -0.0113(9)
C12 0.0228(9) 0.0252(11) 0.0241(10) -0.0075(8) 0.0015(8) -0.0107(8)
C33 0.0309(11) 0.0406(14) 0.0404(14) -0.0057(11) 0.0084(10) -0.0211(10)
C15 0.0338(11) 0.0230(11) 0.0320(12) 0.0013(9) -0.0050(9) -0.0138(9)
C41 0.0231(9) 0.0282(11) 0.0248(11) 0.0013(9) -0.0030(8) -0.0115(9)
C11 0.0184(8) 0.0205(10) 0.0228(10) -0.0042(8) -0.0028(7) -0.0087(8)
C161 0.0329(10) 0.0257(11) 0.0227(10) 0.0013(8) 0.0024(8) -0.0132(9)
C222 0.0378(11) 0.0296(12) 0.0196(10) 0.0012(9) -0.0002(9) -0.0148(10)
C32 0.0329(11) 0.0464(14) 0.0229(11) -0.0067(10) -0.0001(9) -0.0152(10)
C42 0.0254(10) 0.0222(11) 0.0323(12) 0.0027(9) -0.0036(9) -0.0027(8)
C14 0.0326(11) 0.0184(11) 0.0420(13) -0.0070(9) -0.0065(10) -0.0050(9)
C37 0.0284(10) 0.0367(13) 0.0301(12) -0.0060(10) -0.0106(9) -0.0080(10)
C34 0.0256(10) 0.0371(13) 0.0333(12) -0.0086(10) 0.0041(9) -0.0050(9)
C13 0.0303(10) 0.0267(11) 0.0295(11) -0.0118(9) 0.0032(9) -0.0091(9)
C263 0.0376(12) 0.0364(13) 0.0172(10) 0.0005(9) -0.0103(9) -0.0137(10)
C162 0.0342(12) 0.0422(14) 0.0459(15) -0.0004(12) 0.0079(11) -0.0176(11)
C123 0.0332(11) 0.0485(15) 0.0290(12) -0.0071(10) 0.0060(9) -0.0195(11)
C223 0.0365(12) 0.0403(14) 0.0404(14) -0.0085(11) 0.0116(10) -0.0197(11)
C43 0.0288(11) 0.0301(13) 0.0595(17) 0.0028(12) -0.0141(11) -0.0064(10)
C163 0.0410(12) 0.0438(14) 0.0237(11) 0.0040(10) 0.0016(10) -0.0137(11)
C44 0.0546(16) 0.0454(16) 0.0395(15) -0.0030(12) 0.0041(13) 0.0065(13)
C45 0.0402(12) 0.0301(13) 0.0510(16) 0.0130(12) -0.0161(11) -0.0148(11)

loop_
_atom_type_symbol
_atom_type_description
_atom_type_scat_dispersion_real
_atom_type_scat_dispersion_imag
_atom_type_scat_source
C C 0.0033 0.0016 'International Tables Vol C Tables 4.2.6.8 and 6.1.1.4'
H H 0.0000 0.0000 'International Tables Vol C Tables 4.2.6.8 and 6.1.1.4'
N N 0.0061 0.0033 'International Tables Vol C Tables 4.2.6.8 and 6.1.1.4'
Si Si 0.0817 0.0704 'International Tables Vol C Tables 4.2.6.8 and 6.1.1.4'
Ni Ni 0.3393 1.1124 'International Tables Vol C Tables 4.2.6.8 and 6.1.1.4'

loop_
_geom_angle_atom_site_label_1
_geom_angle_atom_site_label_2
_geom_angle_atom_site_label_3
_geom_angle
C41 Ni1 C1 108.23(8)
C41 Ni1 C31 116.35(8)
C1 Ni1 C31 135.12(8)
C31 Si32 C36 111.72(9)
C31 Si32 C37 113.22(10)
C36 Si32 C37 106.55(10)
C31 Si32 C35 112.83(10)
C36 Si32 C35 104.60(11)
C37 Si32 C35 107.35(11)
C31 Si31 C32 112.38(9)
C31 Si31 C34 112.77(10)
C32 Si31 C34 106.04(11)
C31 Si31 C33 114.17(10)
C32 Si31 C33 104.71(11)
C34 Si31 C33 106.06(11)
C1 N1 C2 112.18(16)
C1 N1 C11 125.38(15)
C2 N1 C11 121.66(16)
Si31 C31 Si32 120.30(10)
Si31 C31 Ni1 111.56(10)
Si32 C31 Ni1 110.81(9)
C1 N2 C3 111.56(16)
C1 N2 C21 123.97(15)
C3 N2 C21 123.83(15)
N1 C1 N2 102.81(14)
N1 C1 Ni1 131.66(14)
N2 C1 Ni1 124.67(14)
C26 C21 C22 122.55(18)
C26 C21 N2 119.65(17)
C22 C21 N2 117.80(17)
C26 C261 C262 114.01(17)
C26 C261 C263 108.12(16)
C262 C261 C263 109.63(16)
C23 C22 C21 117.25(18)
C23 C22 C221 120.48(18)
C21 C22 C221 122.24(18)
C25 C26 C21 117.69(18)
C25 C26 C261 121.03(17)
C21 C26 C261 121.12(18)
C12 C121 C123 110.03(17)
C12 C121 C122 110.92(18)
C123 C121 C122 110.63(18)
C22 C221 C223 112.35(18)
C22 C221 C222 110.15(16)
C223 C221 C222 109.71(18)
C26 C25 C24 120.82(19)
C2 C3 N2 106.81(17)
C3 C2 N1 106.64(17)
C23 C24 C25 120.5(2)
C41 N41 C42 170.7(2)
C24 C23 C22 121.05(19)
C15 C16 C11 117.5(2)
C15 C16 C161 120.23(18)
C11 C16 C161 122.24(18)
C11 C12 C13 117.71(19)
C11 C12 C121 122.55(18)
C13 C12 C121 119.74(19)
C14 C15 C16 121.4(2)
N41 C41 Ni1 173.50(18)
C12 C11 C16 122.34(19)
C12 C11 N1 119.92(17)
C16 C11 N1 117.68(17)
C16 C161 C163 111.97(18)
C16 C161 C162 110.4(2)
C163 C161 C162 110.88(18)
N41 C42 C44 107.46(18)
N41 C42 C43 107.60(19)
C44 C42 C43 111.5(2)
N41 C42 C45 108.10(17)
C44 C42 C45 111.3(2)
C43 C42 C45 110.74(19)
C15 C14 C13 120.0(2)
C14 C13 C12 121.0(2)

loop_
_geom_bond_atom_site_label_1
_geom_bond_atom_site_label_2
_geom_bond_distance
Ni1 C41 1.855(2)
Ni1 C1 1.9505(18)
Ni1 C31 2.0082(19)
Si32 C31 1.837(2)
Si32 C36 1.875(2)
Si32 C37 1.882(2)
Si32 C35 1.887(2)
Si31 C31 1.829(2)
Si31 C32 1.880(2)
Si31 C34 1.880(2)
Si31 C33 1.893(2)
N1 C1 1.360(2)
N1 C2 1.389(2)
N1 C11 1.447(3)
N2 C1 1.376(2)
N2 C3 1.388(2)
N2 C21 1.442(2)
C21 C26 1.405(3)
C21 C22 1.405(3)
C261 C26 1.519(3)
C261 C262 1.523(3)
C261 C263 1.540(3)
C22 C23 1.394(3)
C22 C221 1.520(3)
C26 C25 1.386(3)
C121 C12 1.519(3)
C121 C123 1.531(3)
C121 C122 1.533(3)
C221 C223 1.536(3)
C221 C222 1.537(3)
C25 C24 1.388(3)
C3 C2 1.339(3)
C24 C23 1.383(3)
N41 C41 1.161(3)
N41 C42 1.464(3)
C16 C15 1.391(3)
C16 C11 1.407(3)
C16 C161 1.518(3)
C12 C11 1.394(3)
C12 C13 1.396(3)
C15 C14 1.376(3)
C161 C163 1.530(3)
C161 C162 1.536(3)
C42 C44 1.517(4)
C42 C43 1.518(3)
C42 C45 1.519(3)
C14 C13 1.389(3)
